data_7112933
loop_
_publ_author_name
'Li, Hong-Xi'
'Ren, Zhi-Gang'
'Liu, Dong'
'Chen, Yang'
'Lang, Jian-Ping'
'Cheng, Zhen-Ping'
'Zhu, Xiu-Lin'
'Abrahams, Brendan F.'

_publ_section_title
;
 Single-crystal-to-single-crystal structural transformations of two
 sandwich-like Cu(ii) pyrazolate complexes and their excellent catalytic
 performances in MMA polymerization.
;
_journal_issue 44
_journal_name_full 'Chemical communications (Cambridge, England)'
_journal_page_first 8430
_journal_page_last 8432
_journal_paper_doi 10.1039/c0cc03027a
_journal_volume 46
_journal_year 2010
_chemical_formula_moiety 'C46 H62 Cu7 N20 O26, 4(C2 H3 N)'
_chemical_formula_sum 'C54 H74 Cu7 N24 O26'
_chemical_formula_weight 1920.22
_chemical_name_systematic
;
?
;
_space_group_IT_number 2
_symmetry_cell_setting triclinic
_symmetry_space_group_name_Hall '-P 1'
_symmetry_space_group_name_H-M 'P -1'
_atom_sites_solution_hydrogens geom
_atom_sites_solution_primary direct
_atom_sites_solution_secondary difmap
_audit_creation_method SHELXL-97
_cell_angle_alpha 100.86(3)
_cell_angle_beta 93.47(3)
_cell_angle_gamma 104.97(3)
_cell_formula_units_Z 1
_cell_length_a 11.638(2)
_cell_length_b 13.075(3)
_cell_length_c 13.262(3)
_cell_measurement_reflns_used 7802
_cell_measurement_temperature 173(2)
_cell_measurement_theta_max 27.5010
_cell_measurement_theta_min 3.1493
_cell_volume 1901.9(8)
_computing_cell_refinement 'CrystalClear, Ver. 1.30 (Rigaku/MSC, 2001)'
_computing_data_collection 'CrystalClear, Ver. 1.30 (Rigaku/MSC, 2001)'
_computing_data_reduction 'CrystalStructure, Ver. 3.60 (Rigaku/MSC, 2004)'
_computing_molecular_graphics 'SHELXL-97 (Sheldrick, 1997)'
_computing_publication_material 'SHELXL-97 (Sheldrick, 1997)'
_computing_structure_refinement 'SHELXL-97 (Sheldrick, 1997)'
_computing_structure_solution 'SHELXS-97 (Sheldrick, 1990)'
_diffrn_ambient_temperature 173(2)
_diffrn_measured_fraction_theta_full 0.983
_diffrn_measured_fraction_theta_max 0.983
_diffrn_measurement_device_type 'Rigaku Mercury'
_diffrn_measurement_method \w
_diffrn_radiation_monochromator graphite
_diffrn_radiation_source 'fine-focus sealed tube'
_diffrn_radiation_type MoK\a
_diffrn_radiation_wavelength 0.71073
_diffrn_reflns_av_R_equivalents 0.0434
_diffrn_reflns_av_sigmaI/netI 0.0808
_diffrn_reflns_limit_h_max 15
_diffrn_reflns_limit_h_min -15
_diffrn_reflns_limit_k_max 16
_diffrn_reflns_limit_k_min -16
_diffrn_reflns_limit_l_max 11
_diffrn_reflns_limit_l_min -17
_diffrn_reflns_number 17561
_diffrn_reflns_theta_full 27.49
_diffrn_reflns_theta_max 27.49
_diffrn_reflns_theta_min 3.15
_diffrn_standards_decay_% 0
_diffrn_standards_interval_count 0
_diffrn_standards_interval_time 0
_diffrn_standards_number 0
_exptl_absorpt_coefficient_mu 2.011
_exptl_absorpt_correction_T_max 0.8242
_exptl_absorpt_correction_T_min 0.3783
_exptl_absorpt_correction_type multi-scan
_exptl_absorpt_process_details 'Jacobson, R. (1998) Private communication to Rigaku Corp.'
_exptl_crystal_colour Blue
_exptl_crystal_density_diffrn 1.677
_exptl_crystal_density_method 'not measured'
_exptl_crystal_description Block
_exptl_crystal_F_000 977
_exptl_crystal_size_max 0.60
_exptl_crystal_size_mid 0.60
_exptl_crystal_size_min 0.10
_refine_diff_density_max 0.796
_refine_diff_density_min -0.633
_refine_diff_density_rms 0.146
_refine_ls_extinction_method none
_refine_ls_goodness_of_fit_ref 1.085
_refine_ls_hydrogen_treatment mixed
_refine_ls_matrix_type full
_refine_ls_number_parameters 494
_refine_ls_number_reflns 8590
_refine_ls_number_restraints 1
_refine_ls_restrained_S_all 1.085
_refine_ls_R_factor_all 0.1042
_refine_ls_R_factor_gt 0.0638
_refine_ls_shift/su_max 0.000
_refine_ls_shift/su_mean 0.000
_refine_ls_structure_factor_coef Fsqd
_refine_ls_weighting_details 'calc w=1/[\s^2^(Fo^2^)+(0.0588P)^2^+1.9555P] where P=(Fo^2^+2Fc^2^)/3'
_refine_ls_weighting_scheme calc
_refine_ls_wR_factor_gt 0.1272
_refine_ls_wR_factor_ref 0.1481
_reflns_number_gt 5779
_reflns_number_total 8590
_reflns_threshold_expression >2sigma(I)
_cod_data_source_file c0cc03027a.txt
_cod_data_source_block 4
_cod_original_cell_volume 1901.8(7)
_cod_database_code 7112933

loop_
_symmetry_equiv_pos_as_xyz
'x, y, z'
'-x, -y, -z'

loop_
_atom_site_label
_atom_site_type_symbol
_atom_site_fract_x
_atom_site_fract_y
_atom_site_fract_z
_atom_site_U_iso_or_equiv
_atom_site_adp_type
_atom_site_occupancy
_atom_site_symmetry_multiplicity
_atom_site_calc_flag
_atom_site_refinement_flags
Cu2 Cu 0.47316(5) -0.02781(5) 0.18930(5) 0.02891(17) Uani 1 1 d .
Cu3 Cu 0.69598(5) -0.10550(5) 0.27344(5) 0.02896(17) Uani 1 1 d .
Cu1 Cu 0.41858(5) -0.26580(5) 0.24862(5) 0.02873(17) Uani 1 1 d .
Cu4 Cu 0.5000 0.0000 0.5000 0.0248(2) Uani 1 2 d S
O1 O -0.0697(4) -0.3187(5) 0.0614(4) 0.0691(14) Uani 1 1 d .
O2 O -0.0382(5) -0.1510(4) 0.0494(5) 0.0847(18) Uani 1 1 d .
O3 O 0.8344(4) 0.3453(4) 0.1223(4) 0.0675(14) Uani 1 1 d .
O4 O 0.9859(4) 0.2895(4) 0.1645(4) 0.0726(15) Uani 1 1 d .
O5 O 0.8307(4) -0.4812(4) 0.3657(4) 0.0655(14) Uani 1 1 d .
O6 O 0.6565(5) -0.5615(5) 0.3981(6) 0.092(2) Uani 1 1 d .
O7 O 0.5351(3) -0.1551(3) 0.1918(3) 0.0289(8) Uani 1 1 d D
O10 O 0.4203(3) 0.1057(3) 0.2384(3) 0.0330(8) Uani 1 1 d .
O11 O 0.4848(3) 0.0483(3) 0.3693(3) 0.0297(8) Uani 1 1 d .
O12 O 0.8325(3) -0.0459(3) 0.3863(3) 0.0390(9) Uani 1 1 d .
O13 O 0.6629(3) -0.0410(3) 0.4462(3) 0.0338(8) Uani 1 1 d .
O8 O 0.3115(3) -0.3143(3) 0.3539(3) 0.0310(8) Uani 1 1 d .
O9 O 0.4088(3) -0.1462(3) 0.4156(3) 0.0331(8) Uani 1 1 d .
N1 N 0.2870(4) -0.2259(3) 0.1771(3) 0.0309(10) Uani 1 1 d .
N2 N 0.3109(4) -0.1232(3) 0.1549(3) 0.0297(9) Uani 1 1 d .
N3 N -0.0028(5) -0.2263(5) 0.0709(5) 0.0570(15) Uani 1 1 d .
N4 N 0.6348(4) 0.0572(4) 0.1762(3) 0.0334(10) Uani 1 1 d .
N5 N 0.7316(4) 0.0237(4) 0.2129(3) 0.0309(10) Uani 1 1 d .
N6 N 0.8770(5) 0.2768(4) 0.1512(4) 0.0511(13) Uani 1 1 d .
N7 N 0.6708(4) -0.2534(3) 0.2969(3) 0.0307(10) Uani 1 1 d .
N8 N 0.5540(4) -0.3142(3) 0.3016(3) 0.0279(9) Uani 1 1 d .
N9 N 0.7245(5) -0.4867(4) 0.3709(4) 0.0509(14) Uani 1 1 d .
N10 N 0.3825(5) -0.4249(4) 0.1016(4) 0.0485(13) Uani 1 1 d .
N11 N 0.6302(5) -0.2507(5) 0.0172(4) 0.0533(14) Uani 1 1 d .
N12 N 0.8357(7) -0.2974(7) 0.5942(6) 0.099(2) Uiso 1 1 d .
C1 C 0.1176(5) -0.3909(5) 0.1558(5) 0.0434(14) Uani 1 1 d .
H1A H 0.1785 -0.4187 0.1870 0.065 Uiso 1 1 calc R
H1B H 0.0865 -0.4356 0.0867 0.065 Uiso 1 1 calc R
H1C H 0.0520 -0.3935 0.1991 0.065 Uiso 1 1 calc R
C2 C 0.1715(5) -0.2779(4) 0.1476(4) 0.0335(12) Uani 1 1 d .
C3 C 0.1207(5) -0.2051(5) 0.1077(4) 0.0386(13) Uani 1 1 d .
C4 C 0.2092(5) -0.1096(5) 0.1133(4) 0.0346(12) Uani 1 1 d .
C5 C 0.2064(5) -0.0078(5) 0.0789(5) 0.0440(15) Uani 1 1 d .
H5A H 0.2862 0.0438 0.0949 0.066 Uiso 1 1 calc R
H5B H 0.1488 0.0240 0.1151 0.066 Uiso 1 1 calc R
H5C H 0.1824 -0.0242 0.0042 0.066 Uiso 1 1 calc R
C6 C 0.5939(5) 0.2053(5) 0.1022(5) 0.0475(16) Uani 1 1 d .
H6A H 0.5108 0.1625 0.1003 0.071 Uiso 1 1 calc R
H6B H 0.6119 0.2100 0.0317 0.071 Uiso 1 1 calc R
H6C H 0.6050 0.2783 0.1437 0.071 Uiso 1 1 calc R
C7 C 0.6773(5) 0.1512(4) 0.1499(4) 0.0359(13) Uani 1 1 d .
C8 C 0.7995(5) 0.1801(4) 0.1680(4) 0.0368(13) Uani 1 1 d .
C9 C 0.8319(5) 0.0966(4) 0.2062(4) 0.0351(12) Uani 1 1 d .
C10 C 0.9520(5) 0.0821(5) 0.2333(5) 0.0474(15) Uani 1 1 d .
H10A H 0.9422 0.0144 0.2576 0.071 Uiso 1 1 calc R
H10B H 0.9975 0.1430 0.2880 0.071 Uiso 1 1 calc R
H10C H 0.9952 0.0792 0.1721 0.071 Uiso 1 1 calc R
C11 C 0.8786(5) -0.2647(5) 0.3212(5) 0.0444(15) Uani 1 1 d .
H11A H 0.8958 -0.1947 0.3004 0.067 Uiso 1 1 calc R
H11B H 0.9069 -0.3160 0.2719 0.067 Uiso 1 1 calc R
H11C H 0.9197 -0.2554 0.3904 0.067 Uiso 1 1 calc R
C12 C 0.7477(4) -0.3070(4) 0.3224(4) 0.0332(12) Uani 1 1 d .
C13 C 0.6795(5) -0.4026(4) 0.3463(4) 0.0336(12) Uani 1 1 d .
C14 C 0.5590(5) -0.4047(4) 0.3322(4) 0.0316(12) Uani 1 1 d .
C15 C 0.4500(5) -0.4881(5) 0.3432(5) 0.0480(16) Uani 1 1 d .
H15A H 0.3791 -0.4642 0.3273 0.072 Uiso 1 1 calc R
H15B H 0.4530 -0.4991 0.4143 0.072 Uiso 1 1 calc R
H15C H 0.4458 -0.5563 0.2954 0.072 Uiso 1 1 calc R
C18 C 0.4431(4) 0.1176(4) 0.3349(4) 0.0305(11) Uani 1 1 d .
C19 C 0.4240(5) 0.2144(4) 0.4061(5) 0.0413(14) Uani 1 1 d .
H19A H 0.4234 0.2019 0.4767 0.062 Uiso 1 1 calc R
H19B H 0.3473 0.2255 0.3834 0.062 Uiso 1 1 calc R
H19C H 0.4890 0.2788 0.4046 0.062 Uiso 1 1 calc R
C20 C 0.7731(5) -0.0268(4) 0.4618(5) 0.0377(13) Uani 1 1 d .
C21 C 0.8373(6) 0.0083(6) 0.5692(5) 0.0533(17) Uani 1 1 d .
H21A H 0.7974 0.0546 0.6125 0.080 Uiso 1 1 calc R
H21B H 0.9204 0.0487 0.5672 0.080 Uiso 1 1 calc R
H21C H 0.8361 -0.0557 0.5980 0.080 Uiso 1 1 calc R
C16 C 0.3313(5) -0.2302(4) 0.4239(4) 0.0300(11) Uani 1 1 d .
C17 C 0.2591(5) -0.2343(5) 0.5145(4) 0.0406(14) Uani 1 1 d .
H17A H 0.2038 -0.3068 0.5058 0.061 Uiso 1 1 calc R
H17B H 0.2134 -0.1807 0.5180 0.061 Uiso 1 1 calc R
H17C H 0.3131 -0.2181 0.5785 0.061 Uiso 1 1 calc R
C22 C 0.3590(5) -0.4636(5) 0.0173(5) 0.0376(13) Uani 1 1 d .
C23 C 0.3286(6) -0.5118(5) -0.0922(5) 0.0464(15) Uani 1 1 d .
H23A H 0.2712 -0.4792 -0.1220 0.070 Uiso 1 1 calc R
H23B H 0.2928 -0.5900 -0.1015 0.070 Uiso 1 1 calc R
H23C H 0.4012 -0.4985 -0.1271 0.070 Uiso 1 1 calc R
C24 C 0.6823(5) -0.2676(5) -0.0499(5) 0.0398(13) Uani 1 1 d .
C25 C 0.7473(6) -0.2878(5) -0.1376(5) 0.0479(15) Uani 1 1 d .
H25A H 0.7157 -0.2617 -0.1951 0.072 Uiso 1 1 calc R
H25B H 0.7380 -0.3657 -0.1588 0.072 Uiso 1 1 calc R
H25C H 0.8324 -0.2495 -0.1185 0.072 Uiso 1 1 calc R
C26 C 0.8685(7) -0.3713(6) 0.6062(6) 0.0648(19) Uiso 1 1 d .
C27 C 0.9092(7) -0.4606(7) 0.6200(7) 0.077(2) Uiso 1 1 d .
H27A H 0.8561 -0.5270 0.5763 0.116 Uiso 1 1 calc R
H27B H 0.9093 -0.4664 0.6926 0.116 Uiso 1 1 calc R
H27C H 0.9907 -0.4509 0.6006 0.116 Uiso 1 1 calc R
H7 H 0.545(6) -0.179(5) 0.131(2) 0.06(2) Uiso 1 1 d D

loop_
_atom_site_aniso_label
_atom_site_aniso_U_11
_atom_site_aniso_U_22
_atom_site_aniso_U_33
_atom_site_aniso_U_23
_atom_site_aniso_U_13
_atom_site_aniso_U_12
Cu2 0.0308(3) 0.0318(3) 0.0278(4) 0.0081(3) 0.0022(3) 0.0138(3)
Cu3 0.0276(3) 0.0298(3) 0.0311(4) 0.0079(3) 0.0008(3) 0.0104(3)
Cu1 0.0285(3) 0.0313(3) 0.0289(4) 0.0078(3) 0.0021(3) 0.0119(3)
Cu4 0.0303(4) 0.0235(4) 0.0214(5) 0.0041(3) -0.0001(3) 0.0098(4)
O1 0.043(3) 0.083(4) 0.078(4) 0.028(3) -0.006(2) 0.006(3)
O2 0.061(3) 0.073(4) 0.117(5) 0.004(3) -0.033(3) 0.034(3)
O3 0.068(3) 0.050(3) 0.101(4) 0.041(3) 0.023(3) 0.023(3)
O4 0.042(3) 0.080(4) 0.104(4) 0.047(3) 0.014(3) 0.009(3)
O5 0.055(3) 0.068(3) 0.090(4) 0.029(3) 0.008(3) 0.038(3)
O6 0.063(3) 0.071(4) 0.167(6) 0.073(4) 0.012(4) 0.028(3)
O7 0.0298(19) 0.0298(19) 0.027(2) 0.0037(16) -0.0007(16) 0.0107(16)
O10 0.040(2) 0.033(2) 0.032(2) 0.0082(16) 0.0026(16) 0.0192(17)
O11 0.040(2) 0.0264(18) 0.027(2) 0.0082(15) 0.0022(16) 0.0154(16)
O12 0.034(2) 0.045(2) 0.038(2) 0.0077(18) -0.0026(17) 0.0120(18)
O13 0.036(2) 0.034(2) 0.033(2) 0.0035(16) 0.0034(16) 0.0136(17)
O8 0.0329(19) 0.0300(19) 0.031(2) 0.0067(16) 0.0038(16) 0.0095(16)
O9 0.039(2) 0.031(2) 0.030(2) 0.0058(16) 0.0050(16) 0.0110(17)
N1 0.034(2) 0.032(2) 0.030(2) 0.0053(19) 0.0011(19) 0.015(2)
N2 0.031(2) 0.033(2) 0.027(2) 0.0036(19) -0.0021(18) 0.014(2)
N3 0.047(3) 0.064(4) 0.059(4) 0.007(3) -0.012(3) 0.021(3)
N4 0.031(2) 0.039(3) 0.035(3) 0.014(2) 0.0035(19) 0.015(2)
N5 0.024(2) 0.036(2) 0.034(3) 0.011(2) 0.0026(18) 0.0098(19)
N6 0.051(3) 0.049(3) 0.057(4) 0.019(3) 0.013(3) 0.013(3)
N7 0.030(2) 0.033(2) 0.031(3) 0.0062(19) 0.0002(19) 0.013(2)
N8 0.028(2) 0.026(2) 0.030(2) 0.0051(18) -0.0002(18) 0.0083(18)
N9 0.057(3) 0.051(3) 0.057(4) 0.022(3) 0.002(3) 0.028(3)
N10 0.049(3) 0.048(3) 0.045(3) -0.003(3) 0.001(3) 0.016(3)
N11 0.057(3) 0.069(4) 0.046(3) 0.021(3) 0.013(3) 0.031(3)
C1 0.035(3) 0.045(4) 0.044(4) 0.008(3) -0.006(3) 0.003(3)
C2 0.028(3) 0.038(3) 0.031(3) 0.002(2) 0.001(2) 0.009(2)
C3 0.029(3) 0.050(4) 0.034(3) -0.002(3) -0.007(2) 0.017(3)
C4 0.037(3) 0.044(3) 0.028(3) 0.003(2) -0.001(2) 0.024(3)
C5 0.049(3) 0.040(3) 0.046(4) 0.008(3) -0.011(3) 0.021(3)
C6 0.052(4) 0.053(4) 0.050(4) 0.031(3) 0.009(3) 0.022(3)
C7 0.045(3) 0.036(3) 0.032(3) 0.012(2) 0.009(3) 0.016(3)
C8 0.037(3) 0.034(3) 0.041(3) 0.014(3) 0.014(3) 0.006(3)
C9 0.031(3) 0.040(3) 0.037(3) 0.009(3) 0.008(2) 0.011(3)
C10 0.039(3) 0.050(4) 0.060(4) 0.021(3) 0.013(3) 0.015(3)
C11 0.041(3) 0.053(4) 0.048(4) 0.014(3) 0.004(3) 0.027(3)
C12 0.030(3) 0.037(3) 0.034(3) 0.004(2) 0.000(2) 0.014(2)
C13 0.038(3) 0.033(3) 0.035(3) 0.010(2) 0.002(2) 0.018(3)
C14 0.042(3) 0.025(3) 0.026(3) 0.003(2) -0.002(2) 0.010(2)
C15 0.045(3) 0.034(3) 0.067(5) 0.021(3) 0.002(3) 0.010(3)
C18 0.030(3) 0.033(3) 0.029(3) 0.009(2) 0.003(2) 0.009(2)
C19 0.054(4) 0.031(3) 0.043(4) 0.006(3) 0.007(3) 0.019(3)
C20 0.042(3) 0.025(3) 0.045(4) 0.009(3) -0.002(3) 0.007(3)
C21 0.051(4) 0.063(4) 0.039(4) 0.007(3) -0.009(3) 0.010(3)
C16 0.036(3) 0.030(3) 0.028(3) 0.009(2) -0.002(2) 0.014(2)
C17 0.050(3) 0.039(3) 0.036(3) 0.010(3) 0.013(3) 0.014(3)
C22 0.039(3) 0.035(3) 0.040(4) 0.006(3) 0.006(3) 0.014(3)
C23 0.061(4) 0.041(3) 0.036(4) 0.000(3) 0.000(3) 0.019(3)
C24 0.038(3) 0.043(3) 0.042(4) 0.013(3) 0.003(3) 0.016(3)
C25 0.050(4) 0.055(4) 0.039(4) 0.006(3) 0.009(3) 0.019(3)

loop_
_atom_type_symbol
_atom_type_description
_atom_type_scat_dispersion_real
_atom_type_scat_dispersion_imag
_atom_type_scat_source
C C 0.0033 0.0016 'International Tables Vol C Tables 4.2.6.8 and 6.1.1.4'
H H 0.0000 0.0000 'International Tables Vol C Tables 4.2.6.8 and 6.1.1.4'
N N 0.0061 0.0033 'International Tables Vol C Tables 4.2.6.8 and 6.1.1.4'
O O 0.0106 0.0060 'International Tables Vol C Tables 4.2.6.8 and 6.1.1.4'
Cu Cu 0.3201 1.2651 'International Tables Vol C Tables 4.2.6.8 and 6.1.1.4'

loop_
_geom_angle_atom_site_label_1
_geom_angle_atom_site_label_2
_geom_angle_atom_site_label_3
_geom_angle
_geom_angle_site_symmetry_1
_geom_angle_site_symmetry_3
N2 Cu2 N4 161.78(19) . .
N2 Cu2 O7 89.85(16) . .
N4 Cu2 O7 89.36(16) . .
N2 Cu2 O10 94.40(16) . .
N4 Cu2 O10 92.35(17) . .
O7 Cu2 O10 160.62(15) . .
N2 Cu2 O11 104.12(15) . .
N4 Cu2 O11 93.86(16) . .
O7 Cu2 O11 101.81(13) . .
O10 Cu2 O11 58.81(13) . .
N2 Cu2 C18 101.01(17) . .
N4 Cu2 C18 93.10(18) . .
O7 Cu2 C18 131.46(16) . .
O10 Cu2 C18 29.17(14) . .
O11 Cu2 C18 29.65(13) . .
N5 Cu3 N7 164.15(18) . .
N5 Cu3 O7 89.01(16) . .
N7 Cu3 O7 87.93(16) . .
N5 Cu3 O12 94.70(17) . .
N7 Cu3 O12 92.31(17) . .
O7 Cu3 O12 164.73(15) . .
N5 Cu3 O13 104.58(16) . .
N7 Cu3 O13 91.22(16) . .
O7 Cu3 O13 105.66(14) . .
O12 Cu3 O13 59.07(14) . .
N5 Cu3 C20 102.27(18) . .
N7 Cu3 C20 90.84(18) . .
O7 Cu3 C20 134.85(17) . .
O12 Cu3 C20 29.89(16) . .
O13 Cu3 C20 29.22(15) . .
N8 Cu1 N1 172.46(18) . .
N8 Cu1 O7 89.20(15) . .
N1 Cu1 O7 88.20(16) . .
N8 Cu1 O8 95.13(15) . .
N1 Cu1 O8 90.32(16) . .
O7 Cu1 O8 153.72(15) . .
O11 Cu4 O11 180.000(1) 2_656 .
O11 Cu4 O9 84.29(14) 2_656 2_656
O11 Cu4 O9 95.71(14) . 2_656
O11 Cu4 O9 95.71(14) 2_656 .
O11 Cu4 O9 84.29(14) . .
O9 Cu4 O9 180.00(15) 2_656 .
O11 Cu4 O13 94.34(13) 2_656 .
O11 Cu4 O13 85.66(13) . .
O9 Cu4 O13 94.01(14) 2_656 .
O9 Cu4 O13 85.99(14) . .
O11 Cu4 O13 85.66(13) 2_656 2_656
O11 Cu4 O13 94.34(13) . 2_656
O9 Cu4 O13 85.99(14) 2_656 2_656
O9 Cu4 O13 94.01(14) . 2_656
O13 Cu4 O13 180.000(1) . 2_656
Cu2 O7 Cu3 108.85(17) . .
Cu2 O7 Cu1 109.97(16) . .
Cu3 O7 Cu1 112.50(17) . .
Cu2 O7 H7 107(4) . .
Cu3 O7 H7 107(4) . .
Cu1 O7 H7 112(5) . .
C18 O10 Cu2 100.1(3) . .
C18 O11 Cu4 138.0(3) . .
C18 O11 Cu2 82.4(3) . .
Cu4 O11 Cu2 136.92(16) . .
C20 O12 Cu3 98.6(3) . .
C20 O13 Cu4 148.1(4) . .
C20 O13 Cu3 82.0(3) . .
Cu4 O13 Cu3 127.50(16) . .
C16 O8 Cu1 103.1(3) . .
C16 O9 Cu4 140.3(3) . .
C2 N1 N2 109.3(4) . .
C2 N1 Cu1 132.4(4) . .
N2 N1 Cu1 118.2(3) . .
C4 N2 N1 109.0(4) . .
C4 N2 Cu2 132.3(4) . .
N1 N2 Cu2 118.7(3) . .
O1 N3 O2 122.7(6) . .
O1 N3 C3 119.1(5) . .
O2 N3 C3 118.2(6) . .
C7 N4 N5 108.4(4) . .
C7 N4 Cu2 133.4(4) . .
N5 N4 Cu2 117.7(3) . .
C9 N5 N4 108.4(4) . .
C9 N5 Cu3 133.4(3) . .
N4 N5 Cu3 117.9(3) . .
O4 N6 O3 121.8(5) . .
O4 N6 C8 118.5(5) . .
O3 N6 C8 119.7(5) . .
C12 N7 N8 109.3(4) . .
C12 N7 Cu3 131.7(4) . .
N8 N7 Cu3 118.5(3) . .
C14 N8 N7 108.5(4) . .
C14 N8 Cu1 132.3(4) . .
N7 N8 Cu1 118.6(3) . .
O6 N9 O5 122.2(5) . .
O6 N9 C13 118.6(5) . .
O5 N9 C13 119.2(5) . .
C2 C1 H1A 109.5 . .
C2 C1 H1B 109.5 . .
H1A C1 H1B 109.5 . .
C2 C1 H1C 109.5 . .
H1A C1 H1C 109.5 . .
H1B C1 H1C 109.5 . .
N1 C2 C3 106.2(5) . .
N1 C2 C1 123.3(5) . .
C3 C2 C1 130.5(5) . .
C4 C3 C2 108.7(5) . .
C4 C3 N3 126.2(5) . .
C2 C3 N3 125.0(6) . .
N2 C4 C3 106.7(5) . .
N2 C4 C5 121.7(5) . .
C3 C4 C5 131.5(5) . .
C4 C5 H5A 109.5 . .
C4 C5 H5B 109.5 . .
H5A C5 H5B 109.5 . .
C4 C5 H5C 109.5 . .
H5A C5 H5C 109.5 . .
H5B C5 H5C 109.5 . .
C7 C6 H6A 109.5 . .
C7 C6 H6B 109.5 . .
H6A C6 H6B 109.5 . .
C7 C6 H6C 109.5 . .
H6A C6 H6C 109.5 . .
H6B C6 H6C 109.5 . .
N4 C7 C8 108.6(5) . .
N4 C7 C6 120.6(5) . .
C8 C7 C6 130.7(5) . .
C7 C8 C9 107.3(5) . .
C7 C8 N6 125.3(5) . .
C9 C8 N6 127.4(5) . .
N5 C9 C8 107.2(4) . .
N5 C9 C10 122.0(5) . .
C8 C9 C10 130.7(5) . .
C9 C10 H10A 109.5 . .
C9 C10 H10B 109.5 . .
H10A C10 H10B 109.5 . .
C9 C10 H10C 109.5 . .
H10A C10 H10C 109.5 . .
H10B C10 H10C 109.5 . .
C12 C11 H11A 109.5 . .
C12 C11 H11B 109.5 . .
H11A C11 H11B 109.5 . .
C12 C11 H11C 109.5 . .
H11A C11 H11C 109.5 . .
H11B C11 H11C 109.5 . .
N7 C12 C13 106.8(4) . .
N7 C12 C11 122.0(5) . .
C13 C12 C11 131.2(5) . .
C14 C13 C12 108.0(4) . .
C14 C13 N9 126.1(5) . .
C12 C13 N9 125.6(5) . .
N8 C14 C13 107.4(5) . .
N8 C14 C15 122.2(5) . .
C13 C14 C15 130.3(5) . .
C14 C15 H15A 109.5 . .
C14 C15 H15B 109.5 . .
H15A C15 H15B 109.5 . .
C14 C15 H15C 109.5 . .
H15A C15 H15C 109.5 . .
H15B C15 H15C 109.5 . .
O10 C18 O11 118.7(5) . .
O10 C18 C19 119.6(4) . .
O11 C18 C19 121.7(5) . .
O10 C18 Cu2 50.7(2) . .
O11 C18 Cu2 68.0(3) . .
C19 C18 Cu2 169.9(4) . .
C18 C19 H19A 109.5 . .
C18 C19 H19B 109.5 . .
H19A C19 H19B 109.5 . .
C18 C19 H19C 109.5 . .
H19A C19 H19C 109.5 . .
H19B C19 H19C 109.5 . .
O13 C20 O12 120.1(5) . .
O13 C20 C21 121.0(5) . .
O12 C20 C21 118.8(5) . .
O13 C20 Cu3 68.7(3) . .
O12 C20 Cu3 51.5(3) . .
C21 C20 Cu3 168.7(4) . .
C20 C21 H21A 109.5 . .
C20 C21 H21B 109.5 . .
H21A C21 H21B 109.5 . .
C20 C21 H21C 109.5 . .
H21A C21 H21C 109.5 . .
H21B C21 H21C 109.5 . .
O8 C16 O9 119.3(5) . .
O8 C16 C17 118.2(5) . .
O9 C16 C17 122.6(5) . .
C16 C17 H17A 109.5 . .
C16 C17 H17B 109.5 . .
H17A C17 H17B 109.5 . .
C16 C17 H17C 109.5 . .
H17A C17 H17C 109.5 . .
H17B C17 H17C 109.5 . .
N10 C22 C23 178.9(6) . .
C22 C23 H23A 109.5 . .
C22 C23 H23B 109.5 . .
H23A C23 H23B 109.5 . .
C22 C23 H23C 109.5 . .
H23A C23 H23C 109.5 . .
H23B C23 H23C 109.5 . .
N11 C24 C25 178.4(7) . .
C24 C25 H25A 109.5 . .
C24 C25 H25B 109.5 . .
H25A C25 H25B 109.5 . .
C24 C25 H25C 109.5 . .
H25A C25 H25C 109.5 . .
H25B C25 H25C 109.5 . .
N12 C26 C27 179.4(9) . .
C26 C27 H27A 109.5 . .
C26 C27 H27B 109.5 . .
H27A C27 H27B 109.5 . .
C26 C27 H27C 109.5 . .
H27A C27 H27C 109.5 . .
H27B C27 H27C 109.5 . .

loop_
_geom_bond_atom_site_label_1
_geom_bond_atom_site_label_2
_geom_bond_distance
_geom_bond_site_symmetry_2
Cu2 N2 1.948(4) .
Cu2 N4 1.959(4) .
Cu2 O7 1.982(3) .
Cu2 O10 2.006(3) .
Cu2 O11 2.387(4) .
Cu2 C18 2.552(5) .
Cu3 N5 1.965(4) .
Cu3 N7 1.966(4) .
Cu3 O7 1.990(4) .
Cu3 O12 2.001(4) .
Cu3 O13 2.378(4) .
Cu3 C20 2.527(6) .
Cu1 N8 1.982(4) .
Cu1 N1 1.985(4) .
Cu1 O7 2.006(4) .
Cu1 O8 2.011(3) .
Cu4 O11 1.967(3) 2_656
Cu4 O11 1.967(3) .
Cu4 O9 2.009(4) 2_656
Cu4 O9 2.009(4) .
Cu4 O13 2.222(3) .
Cu4 O13 2.222(3) 2_656
O1 N3 1.235(7) .
O2 N3 1.233(7) .
O3 N6 1.236(6) .
O4 N6 1.233(6) .
O5 N9 1.226(6) .
O6 N9 1.216(7) .
O7 H7 0.84(2) .
O10 C18 1.263(6) .
O11 C18 1.274(6) .
O12 C20 1.274(7) .
O13 C20 1.246(6) .
O8 C16 1.259(6) .
O9 C16 1.256(6) .
N1 C2 1.337(7) .
N1 N2 1.389(6) .
N2 C4 1.344(6) .
N3 C3 1.429(7) .
N4 C7 1.321(7) .
N4 N5 1.402(5) .
N5 C9 1.323(6) .
N6 C8 1.415(7) .
N7 C12 1.335(6) .
N7 N8 1.399(6) .
N8 C14 1.334(6) .
N9 C13 1.414(7) .
N10 C22 1.123(7) .
N11 C24 1.127(7) .
N12 C26 1.160(9) .
C1 C2 1.476(8) .
C1 H1A 0.9800 .
C1 H1B 0.9800 .
C1 H1C 0.9800 .
C2 C3 1.407(7) .
C3 C4 1.384(8) .
C4 C5 1.494(7) .
C5 H5A 0.9800 .
C5 H5B 0.9800 .
C5 H5C 0.9800 .
C6 C7 1.513(7) .
C6 H6A 0.9800 .
C6 H6B 0.9800 .
C6 H6C 0.9800 .
C7 C8 1.368(8) .
C8 C9 1.409(7) .
C9 C10 1.490(7) .
C10 H10A 0.9800 .
C10 H10B 0.9800 .
C10 H10C 0.9800 .
C11 C12 1.483(7) .
C11 H11A 0.9800 .
C11 H11B 0.9800 .
C11 H11C 0.9800 .
C12 C13 1.401(7) .
C13 C14 1.397(7) .
C14 C15 1.479(8) .
C15 H15A 0.9800 .
C15 H15B 0.9800 .
C15 H15C 0.9800 .
C18 C19 1.503(7) .
C19 H19A 0.9800 .
C19 H19B 0.9800 .
C19 H19C 0.9800 .
C20 C21 1.498(8) .
C21 H21A 0.9800 .
C21 H21B 0.9800 .
C21 H21C 0.9800 .
C16 C17 1.508(7) .
C17 H17A 0.9800 .
C17 H17B 0.9800 .
C17 H17C 0.9800 .
C22 C23 1.452(9) .
C23 H23A 0.9800 .
C23 H23B 0.9800 .
C23 H23C 0.9800 .
C24 C25 1.445(8) .
C25 H25A 0.9800 .
C25 H25B 0.9800 .
C25 H25C 0.9800 .
C26 C27 1.407(10) .
C27 H27A 0.9800 .
C27 H27B 0.9800 .
C27 H27C 0.9800 .

loop_
_geom_hbond_atom_site_label_D
_geom_hbond_atom_site_label_H
_geom_hbond_atom_site_label_A
_geom_hbond_distance_DH
_geom_hbond_distance_HA
_geom_hbond_distance_DA
_geom_hbond_angle_DHA
O7 H7 N11 0.84(2) 2.06(3) 2.843(7) 155(6)
